data_7032291
loop_
_publ_author_name
'Shi, Zhi-Qiang'
'Guo, Zi-Jian'
'Zheng, He-Gen'

_publ_section_title
;
 Syntheses, crystal structures, and optical properties of five metal
 complexes constructed from a V-shaped thiophene-containing ligand and
 different dicarboxylate ligands.
;
_journal_issue 35
_journal_name_full 'Dalton transactions (Cambridge, England : 2003)'
_journal_page_first 13250
_journal_page_last 13258
_journal_paper_doi 10.1039/c4dt01400f
_journal_volume 43
_journal_year 2014
_chemical_formula_moiety 'C35 H20 F6 N4 O4 S Zn'
_chemical_formula_sum 'C35 H20 F6 N4 O4 S Zn'
_chemical_formula_weight 771.98
_chemical_name_systematic
; 
 ? 
;
_space_group_IT_number 2
_symmetry_cell_setting triclinic
_symmetry_space_group_name_Hall '-P 1'
_symmetry_space_group_name_H-M 'P -1'
_atom_sites_solution_hydrogens geom
_atom_sites_solution_primary direct
_atom_sites_solution_secondary difmap
_audit_creation_method SHELXL-97
_cell_angle_alpha 85.563(8)
_cell_angle_beta 89.011(8)
_cell_angle_gamma 67.178(7)
_cell_formula_units_Z 2
_cell_length_a 11.237(4)
_cell_length_b 13.991(5)
_cell_length_c 14.575(5)
_cell_measurement_reflns_used 844
_cell_measurement_temperature 296(2)
_cell_measurement_theta_max 17.61
_cell_measurement_theta_min 2.43
_cell_volume 2105.5(13)
_computing_cell_refinement 'Bruker SMART'
_computing_data_collection 'Bruker SMART'
_computing_data_reduction 'Bruker SAINT'
_computing_molecular_graphics 'Bruker SHELXTL'
_computing_publication_material 'Bruker SHELXTL'
_computing_structure_refinement 'SHELXL-97 (Sheldrick, 1997)'
_computing_structure_solution 'SHELXS-97 (Sheldrick, 1990)'
_diffrn_ambient_temperature 296(2)
_diffrn_measured_fraction_theta_full 0.981
_diffrn_measured_fraction_theta_max 0.981
_diffrn_measurement_device_type 'CCD area detector'
_diffrn_measurement_method 'phi and omega scans'
_diffrn_radiation_monochromator graphite
_diffrn_radiation_source 'fine-focus sealed tube'
_diffrn_radiation_type MoK\a
_diffrn_radiation_wavelength 0.71073
_diffrn_reflns_av_R_equivalents 0.0581
_diffrn_reflns_av_sigmaI/netI 0.1416
_diffrn_reflns_limit_h_max 13
_diffrn_reflns_limit_h_min -13
_diffrn_reflns_limit_k_max 14
_diffrn_reflns_limit_k_min -16
_diffrn_reflns_limit_l_max 17
_diffrn_reflns_limit_l_min -13
_diffrn_reflns_number 11352
_diffrn_reflns_theta_full 25.05
_diffrn_reflns_theta_max 25.05
_diffrn_reflns_theta_min 1.58
_exptl_absorpt_coefficient_mu 0.696
_exptl_absorpt_correction_T_max 0.8850
_exptl_absorpt_correction_T_min 0.8184
_exptl_absorpt_correction_type multi-scan
_exptl_absorpt_process_details sadabs
_exptl_crystal_colour colorless
_exptl_crystal_density_diffrn 1.218
_exptl_crystal_density_method 'not measured'
_exptl_crystal_description block
_exptl_crystal_F_000 780
_exptl_crystal_size_max 0.30
_exptl_crystal_size_mid 0.25
_exptl_crystal_size_min 0.18
_refine_diff_density_max 0.582
_refine_diff_density_min -0.418
_refine_diff_density_rms 0.103
_refine_ls_extinction_method none
_refine_ls_goodness_of_fit_ref 1.024
_refine_ls_hydrogen_treatment constr
_refine_ls_matrix_type full
_refine_ls_number_parameters 460
_refine_ls_number_reflns 7324
_refine_ls_number_restraints 0
_refine_ls_restrained_S_all 1.024
_refine_ls_R_factor_all 0.1363
_refine_ls_R_factor_gt 0.0758
_refine_ls_shift/su_max 0.000
_refine_ls_shift/su_mean 0.000
_refine_ls_structure_factor_coef Fsqd
_refine_ls_weighting_details 'calc w=1/[\s^2^(Fo^2^)+(0.1100P)^2^+0.0200P] where P=(Fo^2^+2Fc^2^)/3'
_refine_ls_weighting_scheme calc
_refine_ls_wR_factor_gt 0.2168
_refine_ls_wR_factor_ref 0.2379
_reflns_number_gt 3551
_reflns_number_total 7324
_reflns_threshold_expression >2sigma(I)
_cod_duplicate_entry 7031601
_cod_data_source_file c4dt01400f2.cif
_cod_data_source_block 2
_cod_depositor_comments
;
The following automatic conversions were performed:

'_symmetry_cell_setting' value 'Triclinic' changed to 'triclinic'
according to
/usr/data/users/saulius/crontab/automatic-downloads/current/RSC/lib/dictionaries/cif_core.dic
dictionary named 'cif_core.dic' version 2.4.2 from 2011-04-26.

Automatic conversion script
Id: cif_fix_values 2281 2013-09-26 08:29:07Z andrius 
;
_cod_database_code 7032291

loop_
_symmetry_equiv_pos_as_xyz
'x, y, z'
'-x, -y, -z'

loop_
_atom_site_label
_atom_site_type_symbol
_atom_site_fract_x
_atom_site_fract_y
_atom_site_fract_z
_atom_site_U_iso_or_equiv
_atom_site_adp_type
_atom_site_occupancy
_atom_site_symmetry_multiplicity
_atom_site_calc_flag
_atom_site_refinement_flags
C1 C 0.4124(8) 0.2419(6) 0.3705(5) 0.0418(19) Uani 1 1 d .
C2 C 0.3481(8) 0.2228(6) 0.2871(5) 0.044(2) Uani 1 1 d .
C3 C 0.3101(8) 0.3021(6) 0.2094(5) 0.046(2) Uani 1 1 d .
H3 H 0.3287 0.3612 0.2101 0.056 Uiso 1 1 calc R
C4 C 0.2468(8) 0.2876(6) 0.1359(5) 0.047(2) Uani 1 1 d .
H4 H 0.2209 0.3382 0.0870 0.056 Uiso 1 1 calc R
C5 C 0.2203(7) 0.1989(6) 0.1325(5) 0.0410(18) Uani 1 1 d .
C6 C 0.2570(10) 0.1238(8) 0.2080(6) 0.068(3) Uani 1 1 d .
H6 H 0.2363 0.0656 0.2078 0.081 Uiso 1 1 calc R
C7 C 0.3232(9) 0.1358(6) 0.2820(6) 0.058(2) Uani 1 1 d .
H7 H 0.3513 0.0833 0.3294 0.070 Uiso 1 1 calc R
C8 C 0.1452(8) 0.1897(7) 0.0450(5) 0.046(2) Uani 1 1 d .
C9 C 0.1187(11) 0.0933(10) 0.0487(6) 0.069(3) Uani 1 1 d .
C10 C 0.0096(11) 0.2818(11) 0.0443(7) 0.083(3) Uani 1 1 d .
C11 C 0.2265(7) 0.1902(6) -0.0402(5) 0.0397(18) Uani 1 1 d .
C12 C 0.1722(8) 0.2318(7) -0.1260(6) 0.062(2) Uani 1 1 d .
H12 H 0.0828 0.2631 -0.1323 0.074 Uiso 1 1 calc R
C13 C 0.2475(8) 0.2280(7) -0.2026(6) 0.061(3) Uani 1 1 d .
H13 H 0.2088 0.2569 -0.2596 0.074 Uiso 1 1 calc R
C14 C 0.3823(8) 0.1805(6) -0.1944(5) 0.0436(19) Uani 1 1 d .
C15 C 0.4354(8) 0.1389(6) -0.1095(5) 0.052(2) Uani 1 1 d .
H15 H 0.5247 0.1068 -0.1030 0.063 Uiso 1 1 calc R
C16 C 0.3594(8) 0.1434(6) -0.0334(5) 0.049(2) Uani 1 1 d .
H16 H 0.3983 0.1145 0.0235 0.059 Uiso 1 1 calc R
C17 C 0.4677(9) 0.1756(6) -0.2797(6) 0.051(2) Uani 1 1 d .
C18 C 0.5711(7) 0.3807(6) 0.5999(5) 0.0434(19) Uani 1 1 d .
H18 H 0.5165 0.3912 0.6502 0.052 Uiso 1 1 calc R
C19 C 0.6347(7) 0.4420(6) 0.5736(5) 0.046(2) Uani 1 1 d .
H19 H 0.6339 0.4997 0.6017 0.055 Uiso 1 1 calc R
C20 C 0.6753(8) 0.3152(5) 0.4817(5) 0.0430(19) Uani 1 1 d .
H20 H 0.7086 0.2718 0.4342 0.052 Uiso 1 1 calc R
C21 C 0.7911(7) 0.4323(5) 0.4423(5) 0.0380(18) Uani 1 1 d .
C22 C 0.8758(8) 0.3661(6) 0.3795(5) 0.045(2) Uani 1 1 d .
H22 H 0.8694 0.3033 0.3696 0.054 Uiso 1 1 calc R
C23 C 0.9671(8) 0.3932(6) 0.3329(5) 0.052(2) Uani 1 1 d .
H23 H 1.0222 0.3490 0.2921 0.062 Uiso 1 1 calc R
C24 C 0.9763(7) 0.4880(6) 0.3474(5) 0.0420(18) Uani 1 1 d .
C25 C 0.8911(7) 0.5543(5) 0.4079(5) 0.0326(16) Uani 1 1 d .
C26 C 0.7975(7) 0.5295(5) 0.4563(5) 0.0363(17) Uani 1 1 d .
H26 H 0.7416 0.5747 0.4960 0.044 Uiso 1 1 calc R
C27 C 0.9215(7) 0.6502(5) 0.4128(5) 0.0356(17) Uani 1 1 d .
C28 C 1.0253(7) 0.6437(5) 0.3564(5) 0.0373(17) Uani 1 1 d .
C29 C 1.0708(8) 0.7250(6) 0.3520(6) 0.059(2) Uani 1 1 d .
H29 H 1.1421 0.7218 0.3170 0.071 Uiso 1 1 calc R
C30 C 1.0040(9) 0.8103(6) 0.4027(7) 0.063(3) Uani 1 1 d .
H30 H 1.0288 0.8666 0.3980 0.076 Uiso 1 1 calc R
C31 C 0.9025(8) 0.8145(6) 0.4594(6) 0.045(2) Uani 1 1 d .
C32 C 0.8593(7) 0.7349(5) 0.4664(5) 0.0361(17) Uani 1 1 d .
H32 H 0.7917 0.7368 0.5050 0.043 Uiso 1 1 calc R
C33 C 0.8953(8) 0.9394(6) 0.5769(6) 0.049(2) Uani 1 1 d .
H33 H 0.9781 0.9064 0.6020 0.059 Uiso 1 1 calc R
C34 C 0.8023(8) 1.0310(6) 0.6005(6) 0.053(2) Uani 1 1 d .
H34 H 0.8110 1.0719 0.6452 0.063 Uiso 1 1 calc R
C35 C 0.7180(8) 0.9753(6) 0.4915(5) 0.0407(18) Uani 1 1 d .
H35 H 0.6609 0.9696 0.4489 0.049 Uiso 1 1 calc R
F1 F 0.0651(6) 0.0806(5) -0.0288(3) 0.092(2) Uani 1 1 d .
F2 F 0.2283(7) 0.0064(5) 0.0614(4) 0.0790(17) Uani 1 1 d .
F3 F 0.0414(7) 0.0844(6) 0.1192(4) 0.107(2) Uani 1 1 d .
F4 F -0.0460(6) 0.2966(5) 0.1240(4) 0.103(2) Uani 1 1 d .
F5 F 0.0216(6) 0.3742(5) 0.0146(4) 0.097(2) Uani 1 1 d .
F6 F -0.0741(5) 0.2747(6) -0.0167(4) 0.103(2) Uani 1 1 d .
N1 N 0.5960(6) 0.3012(4) 0.5441(4) 0.0387(15) Uani 1 1 d .
N2 N 0.7032(6) 0.3999(4) 0.4940(4) 0.0394(15) Uani 1 1 d .
N3 N 0.6910(6) 1.0532(5) 0.5457(4) 0.0450(16) Uani 1 1 d .
N4 N 0.8406(6) 0.9054(4) 0.5070(4) 0.0420(15) Uani 1 1 d .
O1 O 0.4489(6) 0.1707(4) 0.4319(4) 0.0556(16) Uani 1 1 d .
O2 O 0.4227(8) 0.3272(5) 0.3728(5) 0.090(3) Uani 1 1 d .
O3 O 0.4115(5) 0.1944(4) -0.3583(3) 0.0516(14) Uani 1 1 d .
O4 O 0.5842(6) 0.1586(5) -0.2663(4) 0.0674(17) Uani 1 1 d .
S1 S 1.0862(2) 0.53441(15) 0.29703(14) 0.0494(6) Uani 1 1 d .
Zn1 Zn 0.53223(9) 0.18694(6) 0.54347(6) 0.0352(3) Uani 1 1 d .

loop_
_atom_site_aniso_label
_atom_site_aniso_U_11
_atom_site_aniso_U_22
_atom_site_aniso_U_33
_atom_site_aniso_U_23
_atom_site_aniso_U_13
_atom_site_aniso_U_12
C1 0.045(5) 0.045(5) 0.043(5) -0.015(4) 0.001(4) -0.024(4)
C2 0.045(5) 0.066(5) 0.027(4) -0.016(4) 0.004(3) -0.028(4)
C3 0.052(5) 0.048(5) 0.044(5) -0.003(4) -0.007(4) -0.025(4)
C4 0.062(6) 0.044(5) 0.038(4) 0.003(4) -0.007(4) -0.026(4)
C5 0.039(5) 0.063(5) 0.027(4) -0.010(4) 0.004(3) -0.025(4)
C6 0.107(8) 0.086(7) 0.044(5) -0.010(5) 0.001(5) -0.073(6)
C7 0.093(7) 0.053(5) 0.049(5) 0.010(4) -0.013(5) -0.052(5)
C8 0.044(5) 0.077(6) 0.026(4) -0.011(4) 0.009(3) -0.031(4)
C9 0.062(7) 0.119(9) 0.046(5) -0.022(6) 0.007(5) -0.056(7)
C10 0.068(8) 0.130(10) 0.060(7) -0.025(7) 0.008(6) -0.047(7)
C11 0.040(5) 0.052(5) 0.025(4) -0.006(3) -0.004(3) -0.014(4)
C12 0.038(5) 0.081(6) 0.047(5) -0.002(5) 0.002(4) -0.003(5)
C13 0.035(5) 0.102(7) 0.033(4) 0.004(5) 0.000(4) -0.013(5)
C14 0.047(5) 0.054(5) 0.037(4) -0.003(4) -0.005(4) -0.027(4)
C15 0.050(5) 0.074(6) 0.032(4) 0.000(4) -0.005(4) -0.023(5)
C16 0.036(5) 0.073(6) 0.037(4) 0.001(4) 0.001(4) -0.021(4)
C17 0.052(6) 0.050(5) 0.051(5) -0.013(4) 0.017(4) -0.020(4)
C18 0.045(5) 0.042(4) 0.048(5) -0.011(4) 0.017(4) -0.022(4)
C19 0.043(5) 0.044(5) 0.056(5) -0.017(4) 0.001(4) -0.021(4)
C20 0.048(5) 0.033(4) 0.051(5) -0.015(4) -0.001(4) -0.017(4)
C21 0.038(4) 0.039(4) 0.044(4) 0.008(4) -0.010(4) -0.024(4)
C22 0.053(5) 0.035(4) 0.051(5) -0.004(4) 0.000(4) -0.020(4)
C23 0.051(5) 0.064(6) 0.050(5) -0.028(4) 0.016(4) -0.030(4)
C24 0.036(5) 0.050(5) 0.043(4) -0.006(4) 0.004(4) -0.018(4)
C25 0.030(4) 0.031(4) 0.036(4) 0.008(3) -0.012(3) -0.013(3)
C26 0.037(4) 0.032(4) 0.040(4) -0.005(3) -0.003(3) -0.013(3)
C27 0.032(4) 0.040(4) 0.035(4) 0.005(3) -0.010(3) -0.016(3)
C28 0.028(4) 0.042(4) 0.038(4) 0.001(3) 0.001(3) -0.011(3)
C29 0.045(5) 0.054(5) 0.076(6) -0.013(5) 0.034(5) -0.017(4)
C30 0.061(6) 0.043(5) 0.092(7) -0.008(5) -0.018(6) -0.026(5)
C31 0.037(5) 0.040(5) 0.069(6) 0.002(4) 0.000(4) -0.025(4)
C32 0.032(4) 0.031(4) 0.045(4) 0.002(3) -0.002(3) -0.013(3)
C33 0.042(5) 0.045(5) 0.067(6) -0.019(4) 0.003(4) -0.023(4)
C34 0.057(6) 0.051(5) 0.069(6) 0.005(5) -0.020(5) -0.043(5)
C35 0.048(5) 0.043(4) 0.043(4) -0.010(4) 0.007(4) -0.030(4)
F1 0.120(5) 0.147(5) 0.046(3) -0.012(3) -0.014(3) -0.093(5)
F2 0.117(5) 0.097(4) 0.058(3) -0.014(3) 0.005(3) -0.078(4)
F3 0.130(6) 0.188(7) 0.067(4) -0.021(4) 0.027(4) -0.129(6)
F4 0.064(4) 0.174(6) 0.057(4) -0.039(4) 0.020(3) -0.026(4)
F5 0.067(4) 0.111(5) 0.086(4) -0.028(4) -0.010(3) -0.001(4)
F6 0.051(4) 0.197(7) 0.064(4) -0.028(4) 0.002(3) -0.049(4)
N1 0.049(4) 0.039(4) 0.037(3) -0.007(3) 0.007(3) -0.026(3)
N2 0.039(4) 0.035(3) 0.047(4) -0.010(3) -0.002(3) -0.017(3)
N3 0.059(5) 0.043(4) 0.043(4) -0.001(3) 0.008(3) -0.031(3)
N4 0.043(4) 0.034(3) 0.055(4) -0.011(3) 0.011(3) -0.020(3)
O1 0.081(5) 0.067(4) 0.035(3) 0.005(3) -0.008(3) -0.048(3)
O2 0.129(7) 0.048(4) 0.088(5) -0.012(4) -0.053(5) -0.026(4)
O3 0.041(3) 0.081(4) 0.036(3) 0.003(3) -0.001(3) -0.028(3)
O4 0.051(4) 0.120(5) 0.037(3) -0.016(3) 0.005(3) -0.037(4)
S1 0.0476(13) 0.0461(12) 0.0553(13) -0.0106(10) 0.0185(10) -0.0185(10)
Zn1 0.0417(6) 0.0386(5) 0.0311(5) -0.0048(4) 0.0047(4) -0.0218(4)

loop_
_atom_type_symbol
_atom_type_description
_atom_type_scat_dispersion_real
_atom_type_scat_dispersion_imag
_atom_type_scat_source
C C 0.0033 0.0016 'International Tables Vol C Tables 4.2.6.8 and 6.1.1.4'
H H 0.0000 0.0000 'International Tables Vol C Tables 4.2.6.8 and 6.1.1.4'
F F 0.0171 0.0103 'International Tables Vol C Tables 4.2.6.8 and 6.1.1.4'
S S 0.1246 0.1234 'International Tables Vol C Tables 4.2.6.8 and 6.1.1.4'
Zn Zn 0.2839 1.4301 'International Tables Vol C Tables 4.2.6.8 and 6.1.1.4'
O O 0.0106 0.0060 'International Tables Vol C Tables 4.2.6.8 and 6.1.1.4'
N N 0.0061 0.0033 'International Tables Vol C Tables 4.2.6.8 and 6.1.1.4'

loop_
_geom_angle_atom_site_label_1
_geom_angle_atom_site_label_2
_geom_angle_atom_site_label_3
_geom_angle
_geom_angle_site_symmetry_1
_geom_angle_site_symmetry_3
O1 C1 O2 125.2(7) . .
O1 C1 C2 116.2(7) . .
O2 C1 C2 118.6(7) . .
C7 C2 C3 118.8(7) . .
C7 C2 C1 122.6(7) . .
C3 C2 C1 118.6(7) . .
C4 C3 C2 118.9(7) . .
C4 C3 H3 120.6 . .
C2 C3 H3 120.6 . .
C3 C4 C5 121.5(7) . .
C3 C4 H4 119.2 . .
C5 C4 H4 119.2 . .
C4 C5 C6 118.9(7) . .
C4 C5 C8 117.8(7) . .
C6 C5 C8 123.2(7) . .
C7 C6 C5 120.6(7) . .
C7 C6 H6 119.7 . .
C5 C6 H6 119.7 . .
C2 C7 C6 121.2(8) . .
C2 C7 H7 119.4 . .
C6 C7 H7 119.4 . .
C9 C8 C11 107.7(7) . .
C9 C8 C10 105.8(8) . .
C11 C8 C10 114.9(7) . .
C9 C8 C5 113.9(7) . .
C11 C8 C5 108.6(6) . .
C10 C8 C5 106.2(7) . .
F1 C9 F2 104.5(8) . .
F1 C9 F3 106.6(7) . .
F2 C9 F3 104.3(9) . .
F1 C9 C8 114.1(8) . .
F2 C9 C8 112.0(7) . .
F3 C9 C8 114.4(8) . .
F4 C10 F6 108.3(9) . .
F4 C10 F5 106.2(10) . .
F6 C10 F5 103.3(9) . .
F4 C10 C8 114.8(9) . .
F6 C10 C8 113.4(9) . .
F5 C10 C8 109.8(8) . .
C16 C11 C12 117.7(7) . .
C16 C11 C8 119.6(6) . .
C12 C11 C8 122.6(7) . .
C13 C12 C11 121.6(8) . .
C13 C12 H12 119.2 . .
C11 C12 H12 119.2 . .
C12 C13 C14 119.9(8) . .
C12 C13 H13 120.1 . .
C14 C13 H13 120.1 . .
C15 C14 C13 118.3(8) . .
C15 C14 C17 121.4(8) . .
C13 C14 C17 120.4(7) . .
C14 C15 C16 121.5(8) . .
C14 C15 H15 119.3 . .
C16 C15 H15 119.3 . .
C15 C16 C11 121.1(7) . .
C15 C16 H16 119.5 . .
C11 C16 H16 119.5 . .
O4 C17 O3 125.3(8) . .
O4 C17 C14 117.8(8) . .
O3 C17 C14 116.8(7) . .
C19 C18 N1 112.0(7) . .
C19 C18 H18 124.0 . .
N1 C18 H18 124.0 . .
C18 C19 N2 105.3(6) . .
C18 C19 H19 127.3 . .
N2 C19 H19 127.3 . .
N1 C20 N2 112.8(7) . .
N1 C20 H20 123.6 . .
N2 C20 H20 123.6 . .
C26 C21 N2 119.7(7) . .
C26 C21 C22 120.1(7) . .
N2 C21 C22 120.2(6) . .
C23 C22 C21 121.1(7) . .
C23 C22 H22 119.4 . .
C21 C22 H22 119.4 . .
C22 C23 C24 119.4(8) . .
C22 C23 H23 120.3 . .
C24 C23 H23 120.3 . .
C25 C24 C23 119.5(7) . .
C25 C24 S1 114.3(5) . .
C23 C24 S1 126.2(6) . .
C26 C25 C24 122.7(6) . .
C26 C25 C27 127.8(7) . .
C24 C25 C27 109.4(6) . .
C25 C26 C21 117.2(7) . .
C25 C26 H26 121.4 . .
C21 C26 H26 121.4 . .
C28 C27 C32 122.7(6) . .
C28 C27 C25 110.1(6) . .
C32 C27 C25 127.2(7) . .
C27 C28 C29 119.3(7) . .
C27 C28 S1 115.0(5) . .
C29 C28 S1 125.7(6) . .
C30 C29 C28 117.0(8) . .
C30 C29 H29 121.5 . .
C28 C29 H29 121.5 . .
C31 C30 C29 122.8(8) . .
C31 C30 H30 118.6 . .
C29 C30 H30 118.6 . .
C32 C31 C30 120.9(8) . .
C32 C31 N4 120.9(7) . .
C30 C31 N4 118.1(6) . .
C31 C32 C27 117.3(7) . .
C31 C32 H32 121.4 . .
C27 C32 H32 121.4 . .
C34 C33 N4 106.0(7) . .
C34 C33 H33 127.0 . .
N4 C33 H33 127.0 . .
C33 C34 N3 108.7(7) . .
C33 C34 H34 125.6 . .
N3 C34 H34 125.6 . .
N3 C35 N4 110.5(7) . .
N3 C35 H35 124.8 . .
N4 C35 H35 124.8 . .
C20 N1 C18 104.7(6) . .
C20 N1 Zn1 122.9(5) . .
C18 N1 Zn1 132.3(5) . .
C20 N2 C19 105.0(6) . .
C20 N2 C21 126.7(7) . .
C19 N2 C21 128.0(6) . .
C35 N3 C34 106.6(7) . .
C35 N3 Zn1 128.3(5) . 1_565
C34 N3 Zn1 124.7(5) . 1_565
C35 N4 C33 108.1(6) . .
C35 N4 C31 125.6(6) . .
C33 N4 C31 126.3(7) . .
C1 O1 Zn1 119.8(5) . .
C17 O3 Zn1 111.1(5) . 1_554
C28 S1 C24 91.1(4) . .
O3 Zn1 O1 105.6(2) 1_556 .
O3 Zn1 N1 111.5(2) 1_556 .
O1 Zn1 N1 119.4(2) . .
O3 Zn1 N3 115.3(2) 1_556 1_545
O1 Zn1 N3 98.6(3) . 1_545
N1 Zn1 N3 106.2(2) . 1_545

loop_
_geom_bond_atom_site_label_1
_geom_bond_atom_site_label_2
_geom_bond_distance
_geom_bond_site_symmetry_2
C1 O1 1.233(8) .
C1 O2 1.245(9) .
C1 C2 1.517(10) .
C2 C7 1.358(10) .
C2 C3 1.467(10) .
C3 C4 1.366(10) .
C3 H3 0.9300 .
C4 C5 1.387(10) .
C4 H4 0.9300 .
C5 C6 1.409(11) .
C5 C8 1.583(10) .
C6 C7 1.378(11) .
C6 H6 0.9300 .
C7 H7 0.9300 .
C8 C9 1.486(12) .
C8 C11 1.529(10) .
C8 C10 1.568(14) .
C9 F1 1.343(9) .
C9 F2 1.357(12) .
C9 F3 1.364(11) .
C10 F4 1.301(11) .
C10 F6 1.342(11) .
C10 F5 1.385(12) .
C11 C16 1.381(10) .
C11 C12 1.384(10) .
C12 C13 1.382(11) .
C12 H12 0.9300 .
C13 C14 1.401(11) .
C13 H13 0.9300 .
C14 C15 1.368(10) .
C14 C17 1.546(11) .
C15 C16 1.379(11) .
C15 H15 0.9300 .
C16 H16 0.9300 .
C17 O4 1.253(10) .
C17 O3 1.277(9) .
C18 C19 1.344(10) .
C18 N1 1.367(9) .
C18 H18 0.9300 .
C19 N2 1.418(9) .
C19 H19 0.9300 .
C20 N1 1.319(9) .
C20 N2 1.363(8) .
C20 H20 0.9300 .
C21 C26 1.419(9) .
C21 N2 1.420(9) .
C21 C22 1.422(11) .
C22 C23 1.377(11) .
C22 H22 0.9300 .
C23 C24 1.402(10) .
C23 H23 0.9300 .
C24 C25 1.402(10) .
C24 S1 1.732(8) .
C25 C26 1.395(10) .
C25 C27 1.514(9) .
C26 H26 0.9300 .
C27 C28 1.392(10) .
C27 C32 1.409(10) .
C28 C29 1.413(10) .
C28 S1 1.712(7) .
C29 C30 1.399(12) .
C29 H29 0.9300 .
C30 C31 1.382(12) .
C30 H30 0.9300 .
C31 C32 1.374(9) .
C31 N4 1.420(10) .
C32 H32 0.9300 .
C33 C34 1.367(11) .
C33 N4 1.402(9) .
C33 H33 0.9300 .
C34 N3 1.412(9) .
C34 H34 0.9300 .
C35 N3 1.332(9) .
C35 N4 1.355(10) .
C35 H35 0.9300 .
N1 Zn1 1.990(5) .
N3 Zn1 2.022(7) 1_565
O1 Zn1 1.962(5) .
O3 Zn1 1.936(5) 1_554
Zn1 O3 1.936(5) 1_556
Zn1 N3 2.022(7) 1_545

loop_
_geom_torsion_atom_site_label_1
_geom_torsion_atom_site_label_2
_geom_torsion_atom_site_label_3
_geom_torsion_atom_site_label_4
_geom_torsion
_geom_torsion_site_symmetry_4
O1 C1 C2 C7 4.5(12) .
O2 C1 C2 C7 -174.4(9) .
O1 C1 C2 C3 -176.2(7) .
O2 C1 C2 C3 4.9(11) .
C7 C2 C3 C4 2.3(12) .
C1 C2 C3 C4 -177.0(8) .
C2 C3 C4 C5 -1.3(12) .
C3 C4 C5 C6 1.6(13) .
C3 C4 C5 C8 179.3(7) .
C4 C5 C6 C7 -2.9(14) .
C8 C5 C6 C7 179.5(8) .
C3 C2 C7 C6 -3.6(14) .
C1 C2 C7 C6 175.7(9) .
C5 C6 C7 C2 4.0(15) .
C4 C5 C8 C9 -178.7(8) .
C6 C5 C8 C9 -1.1(11) .
C4 C5 C8 C11 61.4(9) .
C6 C5 C8 C11 -121.0(8) .
C4 C5 C8 C10 -62.7(9) .
C6 C5 C8 C10 114.9(9) .
C11 C8 C9 F1 -54.0(10) .
C10 C8 C9 F1 69.3(10) .
C5 C8 C9 F1 -174.4(8) .
C11 C8 C9 F2 64.6(9) .
C10 C8 C9 F2 -172.2(7) .
C5 C8 C9 F2 -55.9(9) .
C11 C8 C9 F3 -177.1(8) .
C10 C8 C9 F3 -53.9(10) .
C5 C8 C9 F3 62.4(11) .
C9 C8 C10 F4 77.5(10) .
C11 C8 C10 F4 -163.9(8) .
C5 C8 C10 F4 -43.9(11) .
C9 C8 C10 F6 -47.8(11) .
C11 C8 C10 F6 70.8(11) .
C5 C8 C10 F6 -169.2(8) .
C9 C8 C10 F5 -162.9(7) .
C11 C8 C10 F5 -44.3(10) .
C5 C8 C10 F5 75.8(8) .
C9 C8 C11 C16 -88.9(9) .
C10 C8 C11 C16 153.6(8) .
C5 C8 C11 C16 34.8(10) .
C9 C8 C11 C12 88.0(10) .
C10 C8 C11 C12 -29.5(11) .
C5 C8 C11 C12 -148.2(8) .
C16 C11 C12 C13 -0.6(13) .
C8 C11 C12 C13 -177.6(8) .
C11 C12 C13 C14 0.4(14) .
C12 C13 C14 C15 0.0(13) .
C12 C13 C14 C17 179.9(8) .
C13 C14 C15 C16 -0.3(12) .
C17 C14 C15 C16 179.8(7) .
C14 C15 C16 C11 0.1(13) .
C12 C11 C16 C15 0.3(12) .
C8 C11 C16 C15 177.4(7) .
C15 C14 C17 O4 -18.8(11) .
C13 C14 C17 O4 161.3(8) .
C15 C14 C17 O3 164.6(7) .
C13 C14 C17 O3 -15.3(11) .
N1 C18 C19 N2 1.3(9) .
C26 C21 C22 C23 1.6(11) .
N2 C21 C22 C23 -176.0(7) .
C21 C22 C23 C24 -0.3(12) .
C22 C23 C24 C25 -1.0(11) .
C22 C23 C24 S1 178.8(6) .
C23 C24 C25 C26 1.1(11) .
S1 C24 C25 C26 -178.7(5) .
C23 C24 C25 C27 179.2(6) .
S1 C24 C25 C27 -0.6(8) .
C24 C25 C26 C21 0.2(10) .
C27 C25 C26 C21 -177.6(6) .
N2 C21 C26 C25 176.1(6) .
C22 C21 C26 C25 -1.5(10) .
C26 C25 C27 C28 177.6(6) .
C24 C25 C27 C28 -0.4(8) .
C26 C25 C27 C32 -1.2(11) .
C24 C25 C27 C32 -179.2(7) .
C32 C27 C28 C29 -0.2(11) .
C25 C27 C28 C29 -179.0(6) .
C32 C27 C28 S1 -179.9(5) .
C25 C27 C28 S1 1.3(7) .
C27 C28 C29 C30 -2.6(12) .
S1 C28 C29 C30 177.1(6) .
C28 C29 C30 C31 3.8(13) .
C29 C30 C31 C32 -2.2(13) .
C29 C30 C31 N4 -179.4(8) .
C30 C31 C32 C27 -0.7(11) .
N4 C31 C32 C27 176.4(6) .
C28 C27 C32 C31 1.9(10) .
C25 C27 C32 C31 -179.5(6) .
N4 C33 C34 N3 0.1(9) .
N2 C20 N1 C18 0.0(9) .
N2 C20 N1 Zn1 178.2(5) .
C19 C18 N1 C20 -0.8(9) .
C19 C18 N1 Zn1 -178.8(5) .
N1 C20 N2 C19 0.8(8) .
N1 C20 N2 C21 175.9(6) .
C18 C19 N2 C20 -1.2(8) .
C18 C19 N2 C21 -176.2(7) .
C26 C21 N2 C20 172.1(7) .
C22 C21 N2 C20 -10.3(11) .
C26 C21 N2 C19 -13.9(11) .
C22 C21 N2 C19 163.7(7) .
N4 C35 N3 C34 -1.0(8) .
N4 C35 N3 Zn1 172.4(5) 1_565
C33 C34 N3 C35 0.5(9) .
C33 C34 N3 Zn1 -173.1(5) 1_565
N3 C35 N4 C33 1.1(8) .
N3 C35 N4 C31 -178.1(6) .
C34 C33 N4 C35 -0.7(9) .
C34 C33 N4 C31 178.4(7) .
C32 C31 N4 C35 -64.9(11) .
C30 C31 N4 C35 112.3(9) .
C32 C31 N4 C33 116.1(8) .
C30 C31 N4 C33 -66.7(11) .
O2 C1 O1 Zn1 -0.7(12) .
C2 C1 O1 Zn1 -179.5(5) .
O4 C17 O3 Zn1 2.7(10) 1_554
C14 C17 O3 Zn1 179.1(5) 1_554
C27 C28 S1 C24 -1.4(6) .
C29 C28 S1 C24 178.9(7) .
C25 C24 S1 C28 1.1(6) .
C23 C24 S1 C28 -178.7(7) .
C1 O1 Zn1 O3 111.4(6) 1_556
C1 O1 Zn1 N1 -15.0(7) .
C1 O1 Zn1 N3 -129.1(6) 1_545
C20 N1 Zn1 O3 -177.3(6) 1_556
C18 N1 Zn1 O3 0.4(8) 1_556
C20 N1 Zn1 O1 -53.6(7) .
C18 N1 Zn1 O1 124.1(7) .
C20 N1 Zn1 N3 56.3(6) 1_545
C18 N1 Zn1 N3 -126.0(7) 1_545

loop_
_platon_squeeze_void_nr
_platon_squeeze_void_average_x
_platon_squeeze_void_average_y
_platon_squeeze_void_average_z
_platon_squeeze_void_volume
_platon_squeeze_void_count_electrons
_platon_squeeze_void_content
1 -0.028 0.028 1.000 721 205 ' '
